data_2107269
loop_
_publ_author_name
'Weber, Oliver J.'
'Marshall, Kayleigh L.'
'Dyson, Lewis M.'
'Weller, Mark T.'

_publ_section_title
;
 Structural diversity in hybrid organic--inorganic lead iodide materials
;
_journal_issue 6
_journal_name_full 'Acta Crystallographica Section B'
_journal_page_first 668
_journal_page_last 678
_journal_paper_doi 10.1107/S2052520615019885
_journal_volume 71
_journal_year 2015
_chemical_formula_sum 'C7.47 H11.73 I3.2 N1.07 O1.07 Pb1.07 S1.07'
_chemical_formula_weight 794.79
_chemical_name_common '1,2-bis(4-pyridyl)ethane lead iodide'
_chemical_name_systematic
;
 ?
;
_space_group_crystal_system orthorhombic
_space_group_IT_number 61
_space_group_name_Hall '-P 2ac 2ab'
_space_group_name_H-M_alt 'P b c a'
_symmetry_space_group_name_Hall '-P 2ac 2ab'
_symmetry_space_group_name_H-M 'P b c a'
_atom_sites_solution_hydrogens mixed
_audit_creation_method SHELXL-2014
_cell_angle_alpha 90
_cell_angle_beta 90
_cell_angle_gamma 90
_cell_formula_units_Z 15
_cell_length_a 8.05190(10)
_cell_length_b 23.4398(3)
_cell_length_c 32.8901(5)
_cell_measurement_temperature 150(2)
_cell_volume 6207.51(15)
_computing_structure_refinement 'SHELXL-2014 (Sheldrick, 2014)'
_diffrn_ambient_temperature 150(2)
_diffrn_measured_fraction_theta_full 0.996
_diffrn_measured_fraction_theta_max 0.825
_diffrn_measurement_device_type 'SuperNova, Dual, Cu at zero, EosS2'
_diffrn_radiation_type MoK\a
_diffrn_radiation_wavelength 0.71073
_diffrn_reflns_av_R_equivalents 0.0332
_diffrn_reflns_limit_h_max 6
_diffrn_reflns_limit_h_min -10
_diffrn_reflns_limit_k_max 18
_diffrn_reflns_limit_k_min -31
_diffrn_reflns_limit_l_max 41
_diffrn_reflns_limit_l_min -30
_diffrn_reflns_number 15898
_diffrn_reflns_theta_full 25.242
_diffrn_reflns_theta_max 29.465
_diffrn_reflns_theta_min 3.310
_exptl_absorpt_coefficient_mu 16.950
_exptl_absorpt_correction_T_max 1.00000
_exptl_absorpt_correction_T_min 0.44835
_exptl_absorpt_correction_type multi-scan
_exptl_crystal_colour brown
_exptl_crystal_density_diffrn 3.189
_exptl_crystal_description needle
_exptl_crystal_F_000 5200
_exptl_crystal_size_max 0.5
_exptl_crystal_size_mid 0.2
_exptl_crystal_size_min 0.1
_refine_diff_density_max 1.091
_refine_diff_density_min -1.330
_refine_ls_extinction_method none
_refine_ls_goodness_of_fit_ref 1.051
_refine_ls_hydrogen_treatment mixed
_refine_ls_matrix_type full
_refine_ls_number_parameters 257
_refine_ls_number_reflns 7106
_refine_ls_number_restraints 0
_refine_ls_restrained_S_all 1.051
_refine_ls_R_factor_all 0.0454
_refine_ls_R_factor_gt 0.0332
_refine_ls_shift/su_max 0.002
_refine_ls_shift/su_mean 0.000
_refine_ls_structure_factor_coef Fsqd
_refine_ls_weighting_details 'w=1/[\s^2^(Fo^2^)+(0.0176P)^2^] where P=(Fo^2^+2Fc^2^)/3'
_refine_ls_weighting_scheme calc
_refine_ls_wR_factor_gt 0.0602
_refine_ls_wR_factor_ref 0.0658
_reflns_number_gt 5859
_reflns_number_total 7106
_reflns_threshold_expression 'I > 2\s(I)'
_cod_data_source_file ps5046sup1.cif
_cod_data_source_block shelx4
_cod_original_formula_sum 'C7.47 H11.73 I3.20 N1.07 O1.07 Pb1.07 S1.07'
_cod_database_code 2107269
_shelx_space_group_comment
;
The symmetry employed for this shelxl refinement is uniquely defined
by the following loop, which should always be used as a source of
symmetry information in preference to the above space-group names.
They are only intended as comments.
;
_shelxl_version_number 201.4

loop_
_space_group_symop_operation_xyz
'x, y, z'
'-x+1/2, -y, z+1/2'
'-x, y+1/2, -z+1/2'
'x+1/2, -y+1/2, -z'
'-x, -y, -z'
'x-1/2, y, -z-1/2'
'x, -y-1/2, z-1/2'
'-x-1/2, y-1/2, z'

loop_
_atom_site_type_symbol
_atom_site_label
_atom_site_fract_x
_atom_site_fract_y
_atom_site_fract_z
_atom_site_U_iso_or_equiv
_atom_site_adp_type
_atom_site_calc_flag
_atom_site_occupancy
N N1 0.0810(7) 0.1010(2) 0.1763(2) 0.0215(13) Uani d 1
C C1 0.0759(7) 0.1028(2) 0.2601(2) 0.0168(14) Uani d 1
N N2 0.0503(6) 0.1085(2) 0.38870(19) 0.0253(14) Uani d 1
H H2 0.0413 0.1106 0.4147 0.030 Uiso calc 1
C C9 0.1455(7) 0.1472(3) 0.2377(2) 0.0216(15) Uani d 1
H H9 0.1917 0.1782 0.2512 0.026 Uiso calc 1
C C8 0.0119(8) 0.0573(3) 0.1966(2) 0.0250(16) Uani d 1
H H8 -0.0332 0.0268 0.1823 0.030 Uiso calc 1
C C7 0.0072(8) 0.0575(3) 0.2380(2) 0.0231(16) Uani d 1
H H7 -0.0421 0.0272 0.2517 0.028 Uiso calc 1
C C6 -0.0078(7) 0.0609(3) 0.3278(2) 0.0225(16) Uani d 1
H H6 -0.0552 0.0300 0.3143 0.027 Uiso calc 1
C C3 0.1440(8) 0.1481(3) 0.3273(2) 0.0232(16) Uani d 1
H H3 0.2016 0.1767 0.3137 0.028 Uiso calc 1
C C2 0.0718(7) 0.1037(2) 0.3055(2) 0.0168(14) Uani d 1
C C5 -0.0161(8) 0.0641(3) 0.3692(2) 0.0230(15) Uani d 1
H H5 -0.0682 0.0352 0.3838 0.028 Uiso calc 1
C C4 0.1301(8) 0.1495(3) 0.3688(2) 0.0231(16) Uani d 1
H H4 0.1772 0.1795 0.3833 0.028 Uiso calc 1
C C10 0.1468(8) 0.1457(3) 0.1964(2) 0.0236(16) Uani d 1
H H10 0.1934 0.1757 0.1819 0.028 Uiso calc 1
S S1 0.0345(2) 0.12288(8) 0.06681(6) 0.0281(4) Uani d 1
S S2 0.1315(2) 0.12153(8) 0.49838(6) 0.0302(4) Uani d 1
O O4 0.0003(5) 0.1061(2) 0.46691(15) 0.0302(12) Uani d 1
O O3 0.1449(5) 0.1009(2) 0.10086(16) 0.0308(12) Uani d 1
C C15 0.0856(8) 0.0804(3) 0.0239(2) 0.0339(19) Uani d 1
H H15A 0.0407 0.0428 0.0274 0.051 Uiso calc 1
H H15B 0.2042 0.0781 0.0213 0.051 Uiso calc 1
H H15C 0.0396 0.0974 -0.0001 0.051 Uiso calc 1
C C13 0.1324(10) 0.1872(3) 0.0509(3) 0.045(2) Uani d 1
H H13A 0.0696 0.2040 0.0291 0.067 Uiso calc 1
H H13B 0.2428 0.1790 0.0416 0.067 Uiso calc 1
H H13C 0.1375 0.2134 0.0733 0.067 Uiso calc 1
C C11 0.1698(9) 0.0568(3) 0.5247(3) 0.043(2) Uani d 1
H H11A 0.2522 0.0631 0.5453 0.065 Uiso calc 1
H H11B 0.2091 0.0285 0.5059 0.065 Uiso calc 1
H H11C 0.0688 0.0437 0.5371 0.065 Uiso calc 1
H H17 0.078(7) 0.101(3) 0.150(2) 0.012(17) Uiso d 1
Pb Pb1 0.60139(3) 0.35019(2) 0.28752(2) 0.01929(7) Uani d 1
Pb Pb2 0.10516(3) 0.36302(2) 0.36486(2) 0.02104(7) Uani d 1
I I3 0.77799(5) 0.43100(2) 0.21751(2) 0.02017(10) Uani d 1
I I4 0.43412(5) 0.27565(2) 0.21145(2) 0.02108(10) Uani d 1
I I5 0.75896(5) 0.42713(2) 0.35423(2) 0.02501(11) Uani d 1
I I6 0.43205(5) 0.27496(2) 0.35374(2) 0.02439(11) Uani d 1
I I7 0.20837(6) 0.46802(2) 0.41361(2) 0.03094(12) Uani d 1
I I8 0.00291(6) 0.28885(2) 0.43565(2) 0.03636(13) Uani d 1
C C16 0.0225(9) 0.1580(3) 0.5368(3) 0.042(2) Uani d 1
H H16A -0.0079 0.1953 0.5273 0.063 Uiso calc 1
H H16B 0.0919 0.1616 0.5604 0.063 Uiso calc 1
H H16C -0.0759 0.1370 0.5438 0.063 Uiso calc 1

loop_
_atom_site_aniso_label
_atom_site_aniso_U_11
_atom_site_aniso_U_22
_atom_site_aniso_U_33
_atom_site_aniso_U_12
_atom_site_aniso_U_13
_atom_site_aniso_U_23
N1 0.025(3) 0.022(3) 0.016(4) 0.002(2) 0.000(3) 0.003(3)
C1 0.015(3) 0.015(3) 0.020(4) 0.006(3) -0.001(3) 0.000(3)
N2 0.029(3) 0.028(3) 0.019(4) -0.001(3) -0.001(3) -0.004(3)
C9 0.022(3) 0.023(3) 0.020(4) -0.001(3) 0.003(3) 0.003(3)
C8 0.030(4) 0.021(3) 0.023(5) -0.003(3) -0.003(3) -0.003(3)
C7 0.028(3) 0.019(3) 0.022(4) 0.004(3) 0.000(3) 0.005(3)
C6 0.026(3) 0.018(3) 0.024(4) 0.000(3) 0.006(3) -0.001(3)
C3 0.025(3) 0.022(3) 0.022(5) -0.003(3) -0.001(3) 0.000(3)
C2 0.015(3) 0.015(3) 0.020(4) 0.004(3) 0.000(3) 0.000(3)
C5 0.024(3) 0.026(3) 0.019(4) 0.003(3) 0.002(3) 0.005(3)
C4 0.030(4) 0.022(3) 0.017(4) -0.001(3) -0.003(3) -0.001(3)
C10 0.027(3) 0.020(3) 0.024(5) 0.003(3) 0.001(3) 0.002(3)
S1 0.0284(9) 0.0369(10) 0.0188(11) 0.0039(8) 0.0023(8) -0.0017(8)
S2 0.0255(8) 0.0448(11) 0.0202(11) -0.0044(8) 0.0024(8) -0.0037(9)
O4 0.032(2) 0.044(3) 0.014(3) -0.007(2) -0.002(2) -0.001(2)
O3 0.032(2) 0.042(3) 0.018(3) 0.008(2) -0.001(2) 0.002(2)
C15 0.037(4) 0.039(4) 0.026(5) -0.008(4) 0.001(4) -0.005(4)
C13 0.079(6) 0.031(4) 0.025(5) 0.000(4) 0.004(5) -0.001(4)
C11 0.039(4) 0.052(5) 0.039(6) 0.017(4) -0.003(4) 0.007(4)
Pb1 0.01597(12) 0.02198(13) 0.01991(16) 0.00089(10) 0.00010(11) 0.00030(11)
Pb2 0.02066(12) 0.02386(13) 0.01861(16) -0.00002(11) 0.00050(11) -0.00057(11)
I3 0.0187(2) 0.0200(2) 0.0218(3) 0.00169(17) 0.00147(18) 0.00047(18)
I4 0.0188(2) 0.0195(2) 0.0249(3) 0.00164(17) -0.00082(19) -0.00022(18)
I5 0.0231(2) 0.0259(2) 0.0259(3) 0.00502(19) -0.0048(2) -0.0057(2)
I6 0.0220(2) 0.0254(2) 0.0258(3) 0.00013(18) 0.0023(2) 0.0042(2)
I7 0.0335(2) 0.0306(2) 0.0288(3) -0.0056(2) -0.0018(2) -0.0063(2)
I8 0.0468(3) 0.0358(3) 0.0265(3) -0.0067(2) 0.0079(2) 0.0037(2)
C16 0.047(5) 0.046(5) 0.033(6) -0.003(4) 0.010(4) -0.020(4)

loop_
_atom_type_symbol
_atom_type_description
_atom_type_scat_dispersion_real
_atom_type_scat_dispersion_imag
_atom_type_scat_source
C C 0.0033 0.0016 'International Tables Vol C Tables 4.2.6.8 and 6.1.1.4'
N N 0.0061 0.0033 'International Tables Vol C Tables 4.2.6.8 and 6.1.1.4'
S S 0.1246 0.1234 'International Tables Vol C Tables 4.2.6.8 and 6.1.1.4'
I I -0.4742 1.8119 'International Tables Vol C Tables 4.2.6.8 and 6.1.1.4'
Pb Pb -3.3944 10.1111 'International Tables Vol C Tables 4.2.6.8 and 6.1.1.4'
O O 0.0106 0.0060 'International Tables Vol C Tables 4.2.6.8 and 6.1.1.4'
H H 0.0000 0.0000 'International Tables Vol C Tables 4.2.6.8 and 6.1.1.4'

loop_
_geom_angle_atom_site_label_1
_geom_angle_atom_site_label_2
_geom_angle_atom_site_label_3
_geom_angle_site_symmetry_1
_geom_angle_site_symmetry_3
_geom_angle
C8 N1 C10 . . 120.7(7)
C9 C1 C7 . . 116.8(7)
C9 C1 C2 . . 121.8(6)
C7 C1 C2 . . 121.5(6)
C4 N2 C5 . . 121.4(7)
C10 C9 C1 . . 120.8(6)
N1 C8 C7 . . 120.5(6)
C8 C7 C1 . . 120.7(6)
C5 C6 C2 . . 120.3(6)
C4 C3 C2 . . 119.8(6)
C3 C2 C6 . . 117.4(7)
C3 C2 C1 . . 121.1(6)
C6 C2 C1 . . 121.5(6)
N2 C5 C6 . . 120.2(6)
N2 C4 C3 . . 120.9(6)
N1 C10 C9 . . 120.5(6)
O3 S1 C15 . . 105.0(3)
O3 S1 C13 . . 104.2(3)
C15 S1 C13 . . 98.0(4)
O4 S2 C16 . . 104.9(3)
O4 S2 C11 . . 104.5(3)
C16 S2 C11 . . 98.7(4)
I5 Pb1 I6 . . 90.775(15)
I5 Pb1 I4 . 6_656 88.142(12)
I6 Pb1 I4 . 6_656 92.861(13)
I5 Pb1 I3 . 6_556 91.434(12)
I6 Pb1 I3 . 6_556 90.853(12)
I4 Pb1 I3 6_656 6_556 176.267(14)
I5 Pb1 I3 . . 89.063(14)
I6 Pb1 I3 . . 179.398(14)
I4 Pb1 I3 6_656 . 87.713(12)
I3 Pb1 I3 6_556 . 88.571(12)
I5 Pb1 I4 . . 175.893(15)
I6 Pb1 I4 . . 92.929(13)
I4 Pb1 I4 6_656 . 93.441(12)
I3 Pb1 I4 6_556 . 86.740(12)
I3 Pb1 I4 . . 87.216(13)
I8 Pb2 I7 . . 97.664(16)
I8 Pb2 I5 . 1_455 96.755(15)
I7 Pb2 I5 . 1_455 85.157(13)
I8 Pb2 I6 . . 86.783(14)
I7 Pb2 I6 . . 109.796(14)
I5 Pb2 I6 1_455 . 164.113(15)
Pb1 I3 Pb1 6_656 . 92.671(12)
Pb1 I4 Pb1 6_556 . 92.525(12)
Pb1 I5 Pb2 . 1_655 99.251(13)
Pb1 I6 Pb2 . . 94.077(13)

loop_
_geom_bond_atom_site_label_1
_geom_bond_atom_site_label_2
_geom_bond_site_symmetry_2
_geom_bond_distance
N1 C8 . 1.343(8)
N1 C10 . 1.348(8)
C1 C9 . 1.393(8)
C1 C7 . 1.401(9)
C1 C2 . 1.494(9)
N2 C4 . 1.328(8)
N2 C5 . 1.335(8)
C9 C10 . 1.359(10)
C8 C7 . 1.361(10)
C6 C5 . 1.365(9)
C6 C2 . 1.398(9)
C3 C4 . 1.371(9)
C3 C2 . 1.390(9)
S1 O3 . 1.520(5)
S1 C15 . 1.775(7)
S1 C13 . 1.781(7)
S2 O4 . 1.523(5)
S2 C16 . 1.761(7)
S2 C11 . 1.774(8)
Pb1 I5 . 3.1107(5)
Pb1 I6 . 3.1165(5)
Pb1 I4 6_656 3.1987(5)
Pb1 I3 6_556 3.2242(5)
Pb1 I3 . 3.3030(5)
Pb1 I4 . 3.3356(5)
Pb2 I8 . 3.0204(6)
Pb2 I7 . 3.0526(5)
Pb2 I5 1_455 3.1860(5)
Pb2 I6 . 3.3648(5)
I3 Pb1 6_656 3.2242(5)
I4 Pb1 6_556 3.1987(5)
I5 Pb2 1_655 3.1860(5)

loop_
_geom_hbond_atom_site_label_D
_geom_hbond_atom_site_label_H
_geom_hbond_atom_site_label_A
_geom_hbond_site_symmetry_A
_geom_hbond_distance_DH
_geom_hbond_distance_HA
_geom_hbond_distance_DA
_geom_hbond_angle_DHA
N2 H2 S2 . 0.86 2.86 3.679(7) 160.3
N2 H2 O4 . 0.86 1.75 2.604(8) 171.0
C9 H9 I4 . 0.93 3.28 3.901(6) 126.4
C9 H9 I4 6_556 0.93 3.32 3.842(6) 117.7
C8 H8 I3 8_655 0.93 3.20 3.833(7) 126.6
C7 H7 I3 3_645 0.93 3.26 3.731(6) 113.6
C7 H7 I3 8_655 0.93 3.16 3.810(7) 129.0
C6 H6 I5 8_655 0.93 3.20 3.831(6) 127.0
C3 H3 I6 . 0.93 3.24 3.871(6) 127.2
C5 H5 I5 8_655 0.93 3.12 3.790(7) 130.6
C4 H4 I6 . 0.93 3.19 3.849(6) 129.7
C10 H10 I4 . 0.93 3.19 3.857(7) 130.2
C15 H15A I7 3_545 0.96 3.29 4.094(7) 142.0
C15 H15B O4 6_656 0.96 2.50 3.406(8) 156.7
C13 H13A I8 7_565 0.96 3.13 3.970(9) 147.6
C13 H13C I6 6_556 0.96 3.25 4.083(8) 145.9
C11 H11A I5 4_456 0.96 3.31 4.063(9) 136.6
N1 H17 S1 . 0.87(7) 2.81(7) 3.657(7) 167(5)
N1 H17 O3 . 0.87(7) 1.70(7) 2.534(8) 160(6)
C16 H16C I7 4_456 0.96 3.32 4.217(8) 155.7

_cod_database_fobs_code 2107269
